data_1575058
loop_
_publ_author_name
'Abdallah, Abanoub Mosaad'
'Wolff, Mariusz'
'Leygue, Nadine'
'Deleuzi\`ere, Ma\"elle'
'Saffon-Merceron, Nathalie'
'Serpentini, Charles-Louis'
'Benoist, Eric'
'Fery-Forgues, Suzanne'

_publ_section_title
;
 Influence of Ligand Isomerism on the Photophysical Properties of
 AIPE-Active Rhenium(I) Complexes: Investigations with a
 2-(1,2,3-Triazol-1-yl)pyridine (Tapy)-Based Complex and Its
 Triazolylidene Derivatives
;
_journal_issue 13
_journal_name_full Molecules
_journal_page_first 2776
_journal_paper_doi 10.3390/molecules30132776
_journal_volume 30
_journal_year 2025
_chemical_formula_sum 'C18 H14 Cl N4 O3 Re'
_chemical_formula_weight 555.98
_space_group_crystal_system triclinic
_space_group_IT_number 2
_space_group_name_Hall '-P 1'
_space_group_name_H-M_alt 'P -1'
_atom_sites_solution_hydrogens geom
_atom_sites_solution_primary dual
_audit_creation_method SHELXL-2019/2
_cell_angle_alpha 88.7470(10)
_cell_angle_beta 88.4940(10)
_cell_angle_gamma 79.6560(10)
_cell_formula_units_Z 4
_cell_length_a 9.3125(4)
_cell_length_b 12.2753(5)
_cell_length_c 16.5599(6)
_cell_measurement_reflns_used 9625
_cell_measurement_temperature 193(2)
_cell_measurement_theta_max 27.20
_cell_measurement_theta_min 2.22
_cell_volume 1861.33(13)
_computing_cell_refinement 'Bruker SAINT'
_computing_data_collection 'Bruker APEX2'
_computing_data_reduction 'Bruker SAINT'
_computing_molecular_graphics 'Bruker SHELXTL'
_computing_publication_material 'Bruker SHELXTL'
_computing_structure_refinement 'SHELXL-2019/2 (Sheldrick, 2019)'
_computing_structure_solution 'SHELXT (Sheldrick 2015)'
_diffrn_ambient_temperature 193(2)
_diffrn_measured_fraction_theta_full 0.999
_diffrn_measured_fraction_theta_max 0.990
_diffrn_measurement_device_type 'Bruker kappa APEX-II CCD Quazar'
_diffrn_measurement_method 'Phi and omega scans'
_diffrn_radiation_type MoK\a
_diffrn_radiation_wavelength 0.71073
_diffrn_reflns_av_R_equivalents 0.0751
_diffrn_reflns_av_unetI/netI 0.0565
_diffrn_reflns_Laue_measured_fraction_full 0.999
_diffrn_reflns_Laue_measured_fraction_max 0.990
_diffrn_reflns_limit_h_max 12
_diffrn_reflns_limit_h_min -12
_diffrn_reflns_limit_k_max 16
_diffrn_reflns_limit_k_min -16
_diffrn_reflns_limit_l_max 21
_diffrn_reflns_limit_l_min -22
_diffrn_reflns_number 60807
_diffrn_reflns_point_group_measured_fraction_full 0.999
_diffrn_reflns_point_group_measured_fraction_max 0.990
_diffrn_reflns_theta_full 25.242
_diffrn_reflns_theta_max 28.540
_diffrn_reflns_theta_min 1.687
_diffrn_source 'Incoatec microfocus sealed tube'
_exptl_absorpt_coefficient_mu 6.698
_exptl_absorpt_correction_T_max 0.7457
_exptl_absorpt_correction_T_min 0.6444
_exptl_absorpt_correction_type multi-scan
_exptl_absorpt_process_details 'SADABS (Bruker-AXS)'
_exptl_crystal_colour yellow
_exptl_crystal_density_diffrn 1.984
_exptl_crystal_description plate
_exptl_crystal_F_000 1064
_exptl_crystal_size_max 0.080
_exptl_crystal_size_mid 0.080
_exptl_crystal_size_min 0.050
_refine_diff_density_max 0.880
_refine_diff_density_min -0.988
_refine_diff_density_rms 0.164
_refine_ls_extinction_method none
_refine_ls_goodness_of_fit_ref 1.021
_refine_ls_hydrogen_treatment constr
_refine_ls_matrix_type full
_refine_ls_number_parameters 489
_refine_ls_number_reflns 9383
_refine_ls_number_restraints 0
_refine_ls_restrained_S_all 1.021
_refine_ls_R_factor_all 0.0586
_refine_ls_R_factor_gt 0.0317
_refine_ls_shift/su_max 0.002
_refine_ls_shift/su_mean 0.000
_refine_ls_structure_factor_coef Fsqd
_refine_ls_weighting_details 'w=1/[\s^2^(Fo^2^)+(0.0129P)^2^+2.2253P] where P=(Fo^2^+2Fc^2^)/3'
_refine_ls_weighting_scheme calc
_refine_ls_wR_factor_gt 0.0489
_refine_ls_wR_factor_ref 0.0547
_reflns_Friedel_coverage 0.000
_reflns_number_gt 6911
_reflns_number_total 9383
_reflns_threshold_expression 'I > 2\s(I)'
_cod_data_source_file 'global_CCDC.cif'
_cod_data_source_block Re_T_Pyta_1_2_3_Et
_cod_database_code 1575058
_shelx_shelxl_version_number 2019/2
_shelx_space_group_comment
; 
The symmetry employed for this shelxl refinement is uniquely defined 
by the following loop, which should always be used as a source of 
symmetry information in preference to the above space-group names. 
They are only intended as comments. 
;
_shelx_estimated_absorpt_t_min 0.616
_shelx_estimated_absorpt_t_max 0.731

loop_
_space_group_symop_operation_xyz
'x, y, z'
'-x, -y, -z'

loop_
_atom_site_label
_atom_site_type_symbol
_atom_site_fract_x
_atom_site_fract_y
_atom_site_fract_z
_atom_site_U_iso_or_equiv
_atom_site_adp_type
_atom_site_occupancy
_atom_site_site_symmetry_order
_atom_site_calc_flag
_atom_site_refinement_flags_posn
_atom_site_refinement_flags_adp
_atom_site_refinement_flags_occupancy
_atom_site_disorder_assembly
_atom_site_disorder_group
Re1 Re 0.49272(2) 0.25052(2) 0.31303(2) 0.02020(5) Uani 1 1 d . . . . .
Re2 Re 0.15237(2) 0.75461(2) 0.17614(2) 0.01856(5) Uani 1 1 d . . . . .
Cl1 Cl 0.70083(13) 0.08925(10) 0.31920(7) 0.0312(3) Uani 1 1 d . . . . .
Cl2 Cl 0.25918(13) 0.92705(10) 0.17969(7) 0.0289(3) Uani 1 1 d . . . . .
O1 O 0.2354(4) 0.4430(3) 0.3036(2) 0.0408(9) Uani 1 1 d . . . . .
O2 O 0.4111(4) 0.1727(3) 0.14631(19) 0.0337(8) Uani 1 1 d . . . . .
O3 O 0.6789(4) 0.4063(3) 0.2317(2) 0.0352(9) Uani 1 1 d . . . . .
O4 O 0.0075(4) 0.5517(3) 0.1689(2) 0.0415(9) Uani 1 1 d . . . . .
O5 O 0.0338(4) 0.7878(3) 0.3516(2) 0.0424(10) Uani 1 1 d . . . . .
O6 O 0.4264(4) 0.6037(3) 0.2382(2) 0.0421(10) Uani 1 1 d . . . . .
N1 N 0.3619(4) 0.1437(3) 0.3824(2) 0.0219(9) Uani 1 1 d . . . . .
N2 N 0.5252(4) 0.2164(3) 0.5670(2) 0.0263(9) Uani 1 1 d . . . . .
N3 N 0.6198(4) 0.2850(3) 0.5657(2) 0.0273(9) Uani 1 1 d . . . . .
N4 N 0.6278(4) 0.3137(3) 0.4869(2) 0.0232(9) Uani 1 1 d . . . . .
N5 N -0.0430(4) 0.8569(3) 0.1193(2) 0.0192(8) Uani 1 1 d . . . . .
N6 N 0.1353(4) 0.7992(3) -0.0784(2) 0.0199(8) Uani 1 1 d . . . . .
N7 N 0.2737(4) 0.7521(3) -0.0845(2) 0.0232(9) Uani 1 1 d . . . . .
N8 N 0.3129(4) 0.7284(3) -0.0084(2) 0.0197(8) Uani 1 1 d . . . . .
C1 C 0.3321(5) 0.3699(4) 0.3083(3) 0.0252(11) Uani 1 1 d . . . . .
C2 C 0.4424(5) 0.2040(4) 0.2078(3) 0.0244(11) Uani 1 1 d . . . . .
C3 C 0.6106(5) 0.3466(4) 0.2626(3) 0.0256(11) Uani 1 1 d . . . . .
C4 C 0.2680(5) 0.0877(4) 0.3484(3) 0.0306(12) Uani 1 1 d . . . . .
H4 H 0.259559 0.092161 0.291313 0.037 Uiso 1 1 calc R U . . .
C5 C 0.1834(6) 0.0243(4) 0.3914(3) 0.0364(13) Uani 1 1 d . . . . .
H5 H 0.116545 -0.011978 0.364850 0.044 Uiso 1 1 calc R U . . .
C6 C 0.1982(6) 0.0150(4) 0.4738(3) 0.0389(13) Uani 1 1 d . . . . .
H6 H 0.144535 -0.030720 0.504753 0.047 Uiso 1 1 calc R U . . .
C7 C 0.2920(5) 0.0726(4) 0.5113(3) 0.0301(12) Uani 1 1 d . . . . .
H7 H 0.300727 0.068836 0.568375 0.036 Uiso 1 1 calc R U . . .
C8 C 0.3732(5) 0.1361(4) 0.4645(3) 0.0210(10) Uani 1 1 d . . . . .
C9 C 0.4748(5) 0.2029(4) 0.4916(2) 0.0196(10) Uani 1 1 d . . . . .
C10 C 0.5423(5) 0.2665(4) 0.4374(3) 0.0209(10) Uani 1 1 d . . . . .
C11 C 0.7235(5) 0.3896(4) 0.4637(3) 0.0269(11) Uani 1 1 d . . . . .
C12 C 0.8241(5) 0.3608(5) 0.4019(3) 0.0398(14) Uani 1 1 d . . . . .
H12 H 0.833024 0.291079 0.376585 0.048 Uiso 1 1 calc R U . . .
C13 C 0.9113(6) 0.4355(6) 0.3775(3) 0.0488(16) Uani 1 1 d . . . . .
H13 H 0.980030 0.417978 0.334223 0.059 Uiso 1 1 calc R U . . .
C14 C 0.8995(6) 0.5354(5) 0.4155(4) 0.0509(17) Uani 1 1 d . . . . .
H14 H 0.960060 0.586534 0.398495 0.061 Uiso 1 1 calc R U . . .
C15 C 0.8001(6) 0.5612(5) 0.4781(4) 0.0443(15) Uani 1 1 d . . . . .
H15 H 0.792842 0.630084 0.504368 0.053 Uiso 1 1 calc R U . . .
C16 C 0.7105(5) 0.4879(4) 0.5032(3) 0.0352(13) Uani 1 1 d . . . . .
H16 H 0.641904 0.505293 0.546586 0.042 Uiso 1 1 calc R U . . .
C17 C 0.4910(5) 0.1706(4) 0.6473(3) 0.0320(12) Uani 1 1 d . . . . .
H17A H 0.574235 0.169855 0.683395 0.038 Uiso 1 1 calc R U . . .
H17B H 0.476176 0.093300 0.641528 0.038 Uiso 1 1 calc R U . . .
C18 C 0.3544(6) 0.2392(5) 0.6847(3) 0.0416(14) Uani 1 1 d . . . . .
H18A H 0.368074 0.316165 0.689094 0.062 Uiso 1 1 calc R U . . .
H18B H 0.336151 0.209293 0.738575 0.062 Uiso 1 1 calc R U . . .
H18C H 0.270848 0.236475 0.650497 0.062 Uiso 1 1 calc R U . . .
C19 C 0.0618(5) 0.6265(4) 0.1707(3) 0.0243(11) Uani 1 1 d . . . . .
C20 C 0.0796(5) 0.7748(4) 0.2866(3) 0.0269(11) Uani 1 1 d . . . . .
C21 C 0.3237(5) 0.6610(4) 0.2147(3) 0.0257(11) Uani 1 1 d . . . . .
C22 C -0.1580(5) 0.9098(4) 0.1609(3) 0.0250(11) Uani 1 1 d . . . . .
H22 H -0.153544 0.908940 0.218167 0.030 Uiso 1 1 calc R U . . .
C23 C -0.2828(5) 0.9655(4) 0.1256(3) 0.0298(12) Uani 1 1 d . . . . .
H23 H -0.362532 1.001780 0.157703 0.036 Uiso 1 1 calc R U . . .
C24 C -0.2893(5) 0.9674(4) 0.0428(3) 0.0297(12) Uani 1 1 d . . . . .
H24 H -0.374056 1.005146 0.016667 0.036 Uiso 1 1 calc R U . . .
C25 C -0.1719(5) 0.9142(4) -0.0020(3) 0.0264(11) Uani 1 1 d . . . . .
H25 H -0.175234 0.914839 -0.059324 0.032 Uiso 1 1 calc R U . . .
C26 C -0.0487(5) 0.8598(4) 0.0369(3) 0.0203(10) Uani 1 1 d . . . . .
C27 C 0.0880(5) 0.8060(4) 0.0001(3) 0.0196(10) Uani 1 1 d . . . . .
C28 C 0.2041(5) 0.7571(3) 0.0482(2) 0.0176(9) Uani 1 1 d . . . . .
C29 C 0.4649(5) 0.6793(4) 0.0023(3) 0.0228(10) Uani 1 1 d . . . . .
C30 C 0.5380(5) 0.7107(4) 0.0668(3) 0.0327(12) Uani 1 1 d . . . . .
H30 H 0.489953 0.763400 0.104201 0.039 Uiso 1 1 calc R U . . .
C31 C 0.6835(5) 0.6631(5) 0.0754(3) 0.0393(14) Uani 1 1 d . . . . .
H31 H 0.735751 0.682529 0.119785 0.047 Uiso 1 1 calc R U . . .
C32 C 0.7528(5) 0.5884(5) 0.0205(3) 0.0396(14) Uani 1 1 d . . . . .
H32 H 0.852363 0.555835 0.027475 0.047 Uiso 1 1 calc R U . . .
C33 C 0.6794(5) 0.5601(4) -0.0447(3) 0.0344(13) Uani 1 1 d . . . . .
H33 H 0.729275 0.510260 -0.083463 0.041 Uiso 1 1 calc R U . . .
C34 C 0.5330(5) 0.6042(4) -0.0539(3) 0.0269(11) Uani 1 1 d . . . . .
H34 H 0.480626 0.583467 -0.097736 0.032 Uiso 1 1 calc R U . . .
C35 C 0.0565(5) 0.8255(4) -0.1542(3) 0.0286(11) Uani 1 1 d . . . . .
H35A H 0.127186 0.831553 -0.199091 0.034 Uiso 1 1 calc R U . . .
H35B H -0.010211 0.897686 -0.149592 0.034 Uiso 1 1 calc R U . . .
C36 C -0.0308(6) 0.7360(4) -0.1727(3) 0.0389(14) Uani 1 1 d . . . . .
H36A H 0.035482 0.664774 -0.178044 0.058 Uiso 1 1 calc R U . . .
H36B H -0.082572 0.754776 -0.223271 0.058 Uiso 1 1 calc R U . . .
H36C H -0.101674 0.730774 -0.128584 0.058 Uiso 1 1 calc R U . . .

loop_
_atom_site_aniso_label
_atom_site_aniso_U_11
_atom_site_aniso_U_22
_atom_site_aniso_U_33
_atom_site_aniso_U_23
_atom_site_aniso_U_13
_atom_site_aniso_U_12
Re1 0.02242(10) 0.02224(11) 0.01590(10) 0.00037(8) 0.00110(8) -0.00425(8)
Re2 0.01962(10) 0.01875(11) 0.01674(10) 0.00036(8) -0.00049(7) -0.00193(8)
Cl1 0.0371(7) 0.0280(7) 0.0246(6) 0.0019(5) 0.0067(5) 0.0031(6)
Cl2 0.0390(7) 0.0240(6) 0.0255(6) 0.0011(5) -0.0055(5) -0.0097(5)
O1 0.0248(19) 0.038(2) 0.055(3) 0.0076(19) 0.0049(17) 0.0035(18)
O2 0.041(2) 0.042(2) 0.0206(19) -0.0036(16) -0.0036(16) -0.0136(17)
O3 0.035(2) 0.037(2) 0.035(2) 0.0031(17) 0.0064(16) -0.0131(17)
O4 0.037(2) 0.038(2) 0.053(3) -0.0011(19) -0.0075(18) -0.0138(18)
O5 0.051(2) 0.054(3) 0.025(2) -0.0029(19) 0.0100(18) -0.018(2)
O6 0.030(2) 0.038(2) 0.057(3) 0.0151(19) -0.0122(18) -0.0024(18)
N1 0.024(2) 0.025(2) 0.018(2) -0.0015(17) -0.0003(16) -0.0078(17)
N2 0.024(2) 0.033(2) 0.023(2) 0.0000(19) 0.0021(17) -0.0074(18)
N3 0.023(2) 0.036(3) 0.023(2) -0.0013(19) -0.0014(17) -0.0077(18)
N4 0.023(2) 0.028(2) 0.020(2) -0.0025(17) 0.0012(16) -0.0069(17)
N5 0.0183(19) 0.015(2) 0.023(2) -0.0005(16) 0.0010(16) 0.0001(16)
N6 0.021(2) 0.023(2) 0.013(2) 0.0044(16) -0.0024(15) 0.0010(17)
N7 0.023(2) 0.027(2) 0.018(2) 0.0019(17) 0.0015(16) -0.0009(17)
N8 0.0187(19) 0.022(2) 0.018(2) -0.0023(16) 0.0011(15) -0.0023(16)
C1 0.029(3) 0.027(3) 0.021(3) 0.003(2) 0.003(2) -0.012(2)
C2 0.023(2) 0.026(3) 0.024(3) 0.006(2) 0.004(2) -0.005(2)
C3 0.021(2) 0.031(3) 0.020(3) -0.005(2) -0.003(2) 0.007(2)
C4 0.038(3) 0.035(3) 0.021(3) -0.002(2) -0.002(2) -0.013(2)
C5 0.042(3) 0.038(3) 0.036(3) 0.001(3) -0.004(2) -0.025(3)
C6 0.042(3) 0.042(3) 0.036(3) 0.005(3) 0.006(3) -0.020(3)
C7 0.035(3) 0.035(3) 0.022(3) 0.006(2) 0.002(2) -0.012(2)
C8 0.022(2) 0.021(3) 0.020(2) 0.003(2) 0.0007(19) -0.003(2)
C9 0.024(2) 0.022(3) 0.012(2) 0.0019(19) -0.0011(18) -0.002(2)
C10 0.019(2) 0.020(2) 0.022(2) -0.004(2) 0.0026(19) -0.0010(19)
C11 0.025(3) 0.030(3) 0.027(3) 0.000(2) -0.001(2) -0.009(2)
C12 0.029(3) 0.061(4) 0.033(3) -0.007(3) 0.000(2) -0.019(3)
C13 0.034(3) 0.081(5) 0.037(3) -0.001(3) 0.004(3) -0.026(3)
C14 0.036(3) 0.060(4) 0.063(4) 0.021(4) -0.015(3) -0.028(3)
C15 0.042(3) 0.033(3) 0.060(4) 0.003(3) -0.011(3) -0.014(3)
C16 0.024(3) 0.038(3) 0.044(3) -0.008(3) -0.002(2) -0.007(2)
C17 0.038(3) 0.042(3) 0.019(3) 0.009(2) -0.006(2) -0.016(3)
C18 0.047(3) 0.057(4) 0.025(3) 0.004(3) 0.006(2) -0.021(3)
C19 0.020(2) 0.026(3) 0.022(3) 0.004(2) 0.0028(19) 0.005(2)
C20 0.024(2) 0.027(3) 0.031(3) 0.006(2) -0.004(2) -0.006(2)
C21 0.030(3) 0.024(3) 0.026(3) 0.002(2) -0.003(2) -0.011(2)
C22 0.026(3) 0.025(3) 0.024(3) -0.003(2) 0.007(2) -0.005(2)
C23 0.020(2) 0.029(3) 0.036(3) -0.004(2) 0.005(2) 0.007(2)
C24 0.021(2) 0.029(3) 0.038(3) 0.002(2) -0.004(2) -0.001(2)
C25 0.025(2) 0.030(3) 0.024(3) 0.001(2) 0.000(2) -0.005(2)
C26 0.020(2) 0.020(3) 0.021(3) -0.003(2) 0.0002(19) -0.0041(19)
C27 0.022(2) 0.019(2) 0.017(2) 0.0022(19) -0.0019(18) -0.0015(19)
C28 0.022(2) 0.015(2) 0.015(2) 0.0017(18) 0.0027(18) -0.0033(19)
C29 0.019(2) 0.023(3) 0.025(3) 0.003(2) 0.0021(19) 0.000(2)
C30 0.028(3) 0.036(3) 0.034(3) -0.008(2) 0.010(2) -0.005(2)
C31 0.024(3) 0.047(4) 0.047(4) -0.008(3) -0.002(2) -0.004(3)
C32 0.019(3) 0.044(4) 0.051(4) -0.002(3) 0.002(2) 0.004(2)
C33 0.028(3) 0.032(3) 0.038(3) -0.002(2) 0.011(2) 0.007(2)
C34 0.029(3) 0.023(3) 0.025(3) 0.000(2) 0.002(2) 0.006(2)
C35 0.028(3) 0.036(3) 0.019(3) 0.000(2) -0.002(2) 0.000(2)
C36 0.040(3) 0.043(4) 0.035(3) -0.004(3) -0.011(2) -0.007(3)

loop_
_atom_type_symbol
_atom_type_description
_atom_type_scat_dispersion_real
_atom_type_scat_dispersion_imag
_atom_type_scat_source
C C 0.0033 0.0016 'International Tables Vol C Tables 4.2.6.8 and 6.1.1.4'
H H 0.0000 0.0000 'International Tables Vol C Tables 4.2.6.8 and 6.1.1.4'
N N 0.0061 0.0033 'International Tables Vol C Tables 4.2.6.8 and 6.1.1.4'
O O 0.0106 0.0060 'International Tables Vol C Tables 4.2.6.8 and 6.1.1.4'
Cl Cl 0.1484 0.1585 'International Tables Vol C Tables 4.2.6.8 and 6.1.1.4'
Re Re -1.0185 7.2310 'International Tables Vol C Tables 4.2.6.8 and 6.1.1.4'

loop_
_geom_angle_atom_site_label_1
_geom_angle_atom_site_label_2
_geom_angle_atom_site_label_3
_geom_angle
_geom_angle_site_symmetry_1
_geom_angle_site_symmetry_3
_geom_angle_publ_flag
C1 Re1 C3 88.00(19) . . ?
C1 Re1 C2 89.28(19) . . ?
C3 Re1 C2 90.28(19) . . ?
C1 Re1 C10 97.25(18) . . ?
C3 Re1 C10 100.49(18) . . ?
C2 Re1 C10 167.56(18) . . ?
C1 Re1 N1 92.21(16) . . ?
C3 Re1 N1 174.82(16) . . ?
C2 Re1 N1 94.91(16) . . ?
C10 Re1 N1 74.35(15) . . ?
C1 Re1 Cl1 178.58(14) . . ?
C3 Re1 Cl1 93.26(13) . . ?
C2 Re1 Cl1 90.05(14) . . ?
C10 Re1 Cl1 83.18(12) . . ?
N1 Re1 Cl1 86.60(10) . . ?
C21 Re2 C19 88.59(19) . . ?
C21 Re2 C20 89.45(19) . . ?
C19 Re2 C20 88.92(19) . . ?
C21 Re2 C28 100.30(18) . . ?
C19 Re2 C28 93.97(17) . . ?
C20 Re2 C28 169.88(17) . . ?
C21 Re2 N5 174.46(16) . . ?
C19 Re2 N5 89.68(16) . . ?
C20 Re2 N5 95.78(16) . . ?
C28 Re2 N5 74.57(14) . . ?
C21 Re2 Cl2 94.34(14) . . ?
C19 Re2 Cl2 177.05(13) . . ?
C20 Re2 Cl2 91.47(14) . . ?
C28 Re2 Cl2 85.15(11) . . ?
N5 Re2 Cl2 87.37(9) . . ?
C4 N1 C8 117.3(4) . . ?
C4 N1 Re1 123.8(3) . . ?
C8 N1 Re1 118.9(3) . . ?
N3 N2 C9 111.8(4) . . ?
N3 N2 C17 116.2(4) . . ?
C9 N2 C17 131.9(4) . . ?
N2 N3 N4 103.1(3) . . ?
N3 N4 C10 115.3(4) . . ?
N3 N4 C11 117.7(4) . . ?
C10 N4 C11 127.0(4) . . ?
C22 N5 C26 118.0(4) . . ?
C22 N5 Re2 123.9(3) . . ?
C26 N5 Re2 118.0(3) . . ?
N7 N6 C27 111.3(3) . . ?
N7 N6 C35 117.0(3) . . ?
C27 N6 C35 131.4(4) . . ?
N6 N7 N8 104.3(3) . . ?
N7 N8 C28 114.8(3) . . ?
N7 N8 C29 115.6(3) . . ?
C28 N8 C29 129.6(4) . . ?
O1 C1 Re1 178.5(4) . . ?
O2 C2 Re1 177.5(4) . . ?
O3 C3 Re1 178.4(4) . . ?
N1 C4 C5 123.9(4) . . ?
N1 C4 H4 118.0 . . ?
C5 C4 H4 118.0 . . ?
C6 C5 C4 118.3(5) . . ?
C6 C5 H5 120.8 . . ?
C4 C5 H5 120.8 . . ?
C5 C6 C7 119.6(5) . . ?
C5 C6 H6 120.2 . . ?
C7 C6 H6 120.2 . . ?
C6 C7 C8 119.3(5) . . ?
C6 C7 H7 120.4 . . ?
C8 C7 H7 120.4 . . ?
N1 C8 C7 121.6(4) . . ?
N1 C8 C9 110.5(4) . . ?
C7 C8 C9 127.9(4) . . ?
N2 C9 C10 107.9(4) . . ?
N2 C9 C8 131.0(4) . . ?
C10 C9 C8 121.1(4) . . ?
N4 C10 C9 101.9(4) . . ?
N4 C10 Re1 142.8(3) . . ?
C9 C10 Re1 115.1(3) . . ?
C16 C11 C12 122.4(5) . . ?
C16 C11 N4 119.1(4) . . ?
C12 C11 N4 118.5(4) . . ?
C11 C12 C13 118.4(5) . . ?
C11 C12 H12 120.8 . . ?
C13 C12 H12 120.8 . . ?
C14 C13 C12 120.4(5) . . ?
C14 C13 H13 119.8 . . ?
C12 C13 H13 119.8 . . ?
C15 C14 C13 120.0(5) . . ?
C15 C14 H14 120.0 . . ?
C13 C14 H14 120.0 . . ?
C14 C15 C16 120.7(5) . . ?
C14 C15 H15 119.7 . . ?
C16 C15 H15 119.7 . . ?
C11 C16 C15 118.1(5) . . ?
C11 C16 H16 121.0 . . ?
C15 C16 H16 121.0 . . ?
N2 C17 C18 110.9(4) . . ?
N2 C17 H17A 109.5 . . ?
C18 C17 H17A 109.5 . . ?
N2 C17 H17B 109.5 . . ?
C18 C17 H17B 109.5 . . ?
H17A C17 H17B 108.1 . . ?
C17 C18 H18A 109.5 . . ?
C17 C18 H18B 109.5 . . ?
H18A C18 H18B 109.5 . . ?
C17 C18 H18C 109.5 . . ?
H18A C18 H18C 109.5 . . ?
H18B C18 H18C 109.5 . . ?
O4 C19 Re2 178.7(4) . . ?
O5 C20 Re2 178.7(4) . . ?
O6 C21 Re2 179.4(4) . . ?
N5 C22 C23 123.7(4) . . ?
N5 C22 H22 118.2 . . ?
C23 C22 H22 118.2 . . ?
C24 C23 C22 118.3(4) . . ?
C24 C23 H23 120.8 . . ?
C22 C23 H23 120.8 . . ?
C23 C24 C25 119.4(4) . . ?
C23 C24 H24 120.3 . . ?
C25 C24 H24 120.3 . . ?
C24 C25 C26 119.6(4) . . ?
C24 C25 H25 120.2 . . ?
C26 C25 H25 120.2 . . ?
N5 C26 C25 120.9(4) . . ?
N5 C26 C27 111.6(4) . . ?
C25 C26 C27 127.5(4) . . ?
N6 C27 C28 107.9(4) . . ?
N6 C27 C26 131.4(4) . . ?
C28 C27 C26 120.5(4) . . ?
N8 C28 C27 101.6(4) . . ?
N8 C28 Re2 144.0(3) . . ?
C27 C28 Re2 114.5(3) . . ?
C30 C29 C34 122.1(4) . . ?
C30 C29 N8 119.2(4) . . ?
C34 C29 N8 118.7(4) . . ?
C29 C30 C31 118.1(5) . . ?
C29 C30 H30 120.9 . . ?
C31 C30 H30 120.9 . . ?
C32 C31 C30 120.7(5) . . ?
C32 C31 H31 119.7 . . ?
C30 C31 H31 119.7 . . ?
C31 C32 C33 120.5(5) . . ?
C31 C32 H32 119.8 . . ?
C33 C32 H32 119.8 . . ?
C32 C33 C34 120.2(5) . . ?
C32 C33 H33 119.9 . . ?
C34 C33 H33 119.9 . . ?
C29 C34 C33 118.4(5) . . ?
C29 C34 H34 120.8 . . ?
C33 C34 H34 120.8 . . ?
N6 C35 C36 110.5(4) . . ?
N6 C35 H35A 109.5 . . ?
C36 C35 H35A 109.5 . . ?
N6 C35 H35B 109.5 . . ?
C36 C35 H35B 109.5 . . ?
H35A C35 H35B 108.1 . . ?
C35 C36 H36A 109.5 . . ?
C35 C36 H36B 109.5 . . ?
H36A C36 H36B 109.5 . . ?
C35 C36 H36C 109.5 . . ?
H36A C36 H36C 109.5 . . ?
H36B C36 H36C 109.5 . . ?

loop_
_geom_bond_atom_site_label_1
_geom_bond_atom_site_label_2
_geom_bond_distance
_geom_bond_site_symmetry_2
_geom_bond_publ_flag
Re1 C1 1.899(5) . ?
Re1 C3 1.915(5) . ?
Re1 C2 1.941(5) . ?
Re1 C10 2.143(4) . ?
Re1 N1 2.226(4) . ?
Re1 Cl1 2.5118(12) . ?
Re2 C21 1.907(5) . ?
Re2 C19 1.918(5) . ?
Re2 C20 1.939(5) . ?
Re2 C28 2.161(4) . ?
Re2 N5 2.234(3) . ?
Re2 Cl2 2.4976(12) . ?
O1 C1 1.154(5) . ?
O2 C2 1.158(5) . ?
O3 C3 1.157(5) . ?
O4 C19 1.126(5) . ?
O5 C20 1.151(5) . ?
O6 C21 1.152(5) . ?
N1 C4 1.346(5) . ?
N1 C8 1.366(5) . ?
N2 N3 1.323(5) . ?
N2 C9 1.371(5) . ?
N2 C17 1.481(6) . ?
N3 N4 1.348(5) . ?
N4 C10 1.365(5) . ?
N4 C11 1.440(6) . ?
N5 C22 1.332(5) . ?
N5 C26 1.366(5) . ?
N6 N7 1.317(5) . ?
N6 C27 1.361(5) . ?
N6 C35 1.471(5) . ?
N7 N8 1.332(5) . ?
N8 C28 1.366(5) . ?
N8 C29 1.449(5) . ?
C4 C5 1.379(6) . ?
C4 H4 0.9500 . ?
C5 C6 1.374(7) . ?
C5 H5 0.9500 . ?
C6 C7 1.385(7) . ?
C6 H6 0.9500 . ?
C7 C8 1.391(6) . ?
C7 H7 0.9500 . ?
C8 C9 1.443(6) . ?
C9 C10 1.388(6) . ?
C11 C16 1.370(7) . ?
C11 C12 1.378(6) . ?
C12 C13 1.378(7) . ?
C12 H12 0.9500 . ?
C13 C14 1.376(8) . ?
C13 H13 0.9500 . ?
C14 C15 1.375(8) . ?
C14 H14 0.9500 . ?
C15 C16 1.383(7) . ?
C15 H15 0.9500 . ?
C16 H16 0.9500 . ?
C17 C18 1.519(7) . ?
C17 H17A 0.9900 . ?
C17 H17B 0.9900 . ?
C18 H18A 0.9800 . ?
C18 H18B 0.9800 . ?
C18 H18C 0.9800 . ?
C22 C23 1.377(6) . ?
C22 H22 0.9500 . ?
C23 C24 1.374(6) . ?
C23 H23 0.9500 . ?
C24 C25 1.376(6) . ?
C24 H24 0.9500 . ?
C25 C26 1.387(6) . ?
C25 H25 0.9500 . ?
C26 C27 1.450(6) . ?
C27 C28 1.398(6) . ?
C29 C30 1.379(6) . ?
C29 C34 1.384(6) . ?
C30 C31 1.386(7) . ?
C30 H30 0.9500 . ?
C31 C32 1.370(7) . ?
C31 H31 0.9500 . ?
C32 C33 1.376(7) . ?
C32 H32 0.9500 . ?
C33 C34 1.385(6) . ?
C33 H33 0.9500 . ?
C34 H34 0.9500 . ?
C35 C36 1.520(7) . ?
C35 H35A 0.9900 . ?
C35 H35B 0.9900 . ?
C36 H36A 0.9800 . ?
C36 H36B 0.9800 . ?
C36 H36C 0.9800 . ?

loop_
_geom_torsion_atom_site_label_1
_geom_torsion_atom_site_label_2
_geom_torsion_atom_site_label_3
_geom_torsion_atom_site_label_4
_geom_torsion
_geom_torsion_site_symmetry_1
_geom_torsion_site_symmetry_2
_geom_torsion_site_symmetry_3
_geom_torsion_site_symmetry_4
_geom_torsion_publ_flag
C9 N2 N3 N4 -0.3(5) . . . . ?
C17 N2 N3 N4 -179.2(4) . . . . ?
N2 N3 N4 C10 0.0(5) . . . . ?
N2 N3 N4 C11 179.9(4) . . . . ?
C27 N6 N7 N8 0.5(5) . . . . ?
C35 N6 N7 N8 -174.2(4) . . . . ?
N6 N7 N8 C28 0.8(5) . . . . ?
N6 N7 N8 C29 -177.4(4) . . . . ?
C8 N1 C4 C5 0.2(7) . . . . ?
Re1 N1 C4 C5 -177.8(4) . . . . ?
N1 C4 C5 C6 -1.8(8) . . . . ?
C4 C5 C6 C7 2.7(8) . . . . ?
C5 C6 C7 C8 -2.1(8) . . . . ?
C4 N1 C8 C7 0.4(7) . . . . ?
Re1 N1 C8 C7 178.6(3) . . . . ?
C4 N1 C8 C9 -178.4(4) . . . . ?
Re1 N1 C8 C9 -0.3(5) . . . . ?
C6 C7 C8 N1 0.5(7) . . . . ?
C6 C7 C8 C9 179.2(5) . . . . ?
N3 N2 C9 C10 0.5(5) . . . . ?
C17 N2 C9 C10 179.2(4) . . . . ?
N3 N2 C9 C8 179.2(4) . . . . ?
C17 N2 C9 C8 -2.0(8) . . . . ?
N1 C8 C9 N2 -176.5(4) . . . . ?
C7 C8 C9 N2 4.7(8) . . . . ?
N1 C8 C9 C10 2.1(6) . . . . ?
C7 C8 C9 C10 -176.7(5) . . . . ?
N3 N4 C10 C9 0.3(5) . . . . ?
C11 N4 C10 C9 -179.6(4) . . . . ?
N3 N4 C10 Re1 -174.2(4) . . . . ?
C11 N4 C10 Re1 5.8(8) . . . . ?
N2 C9 C10 N4 -0.5(5) . . . . ?
C8 C9 C10 N4 -179.4(4) . . . . ?
N2 C9 C10 Re1 175.9(3) . . . . ?
C8 C9 C10 Re1 -3.0(5) . . . . ?
N3 N4 C11 C16 -52.5(6) . . . . ?
C10 N4 C11 C16 127.4(5) . . . . ?
N3 N4 C11 C12 128.1(5) . . . . ?
C10 N4 C11 C12 -51.9(7) . . . . ?
C16 C11 C12 C13 -2.0(8) . . . . ?
N4 C11 C12 C13 177.3(5) . . . . ?
C11 C12 C13 C14 1.3(8) . . . . ?
C12 C13 C14 C15 -0.1(9) . . . . ?
C13 C14 C15 C16 -0.4(9) . . . . ?
C12 C11 C16 C15 1.5(8) . . . . ?
N4 C11 C16 C15 -177.8(4) . . . . ?
C14 C15 C16 C11 -0.3(8) . . . . ?
N3 N2 C17 C18 94.8(5) . . . . ?
C9 N2 C17 C18 -83.8(6) . . . . ?
C26 N5 C22 C23 1.1(7) . . . . ?
Re2 N5 C22 C23 -174.7(4) . . . . ?
N5 C22 C23 C24 -0.4(7) . . . . ?
C22 C23 C24 C25 -0.1(7) . . . . ?
C23 C24 C25 C26 -0.2(7) . . . . ?
C22 N5 C26 C25 -1.3(6) . . . . ?
Re2 N5 C26 C25 174.7(3) . . . . ?
C22 N5 C26 C27 175.6(4) . . . . ?
Re2 N5 C26 C27 -8.3(5) . . . . ?
C24 C25 C26 N5 0.9(7) . . . . ?
C24 C25 C26 C27 -175.5(4) . . . . ?
N7 N6 C27 C28 -1.4(5) . . . . ?
C35 N6 C27 C28 172.3(4) . . . . ?
N7 N6 C27 C26 173.1(4) . . . . ?
C35 N6 C27 C26 -13.2(8) . . . . ?
N5 C26 C27 N6 -172.6(4) . . . . ?
C25 C26 C27 N6 4.1(8) . . . . ?
N5 C26 C27 C28 1.4(6) . . . . ?
C25 C26 C27 C28 178.1(4) . . . . ?
N7 N8 C28 C27 -1.6(5) . . . . ?
C29 N8 C28 C27 176.3(4) . . . . ?
N7 N8 C28 Re2 178.8(4) . . . . ?
C29 N8 C28 Re2 -3.3(8) . . . . ?
N6 C27 C28 N8 1.7(5) . . . . ?
C26 C27 C28 N8 -173.6(4) . . . . ?
N6 C27 C28 Re2 -178.5(3) . . . . ?
C26 C27 C28 Re2 6.2(5) . . . . ?
N7 N8 C29 C30 140.7(4) . . . . ?
C28 N8 C29 C30 -37.1(7) . . . . ?
N7 N8 C29 C34 -37.6(6) . . . . ?
C28 N8 C29 C34 144.5(5) . . . . ?
C34 C29 C30 C31 -1.2(7) . . . . ?
N8 C29 C30 C31 -179.5(4) . . . . ?
C29 C30 C31 C32 1.0(8) . . . . ?
C30 C31 C32 C33 0.7(9) . . . . ?
C31 C32 C33 C34 -2.2(8) . . . . ?
C30 C29 C34 C33 -0.2(7) . . . . ?
N8 C29 C34 C33 178.1(4) . . . . ?
C32 C33 C34 C29 2.0(7) . . . . ?
N7 N6 C35 C36 98.1(5) . . . . ?
C27 N6 C35 C36 -75.3(6) . . . . ?
